data_4306488
loop_
_publ_author_name
'Holger Braunschweig'
'Katrin Gruss'
'Krzysztof Radacki'

_publ_contact_author_address
; Institut fuer Anorganische Chemie
Universitaet Wuerzburg
Am Hubland
97074 Wuerzburg, Germany
;
_publ_contact_author_email H.Braunschweig@mail.uni-wuerzburg.de
_publ_contact_author_fax +49-931-8884623
_publ_contact_author_name 'Prof. Dr. Holger Braunschweig'
_publ_contact_author_phone +49-931-8885260
_publ_section_title
;
Reactivity of Pt0 Complexes toward Gallium(III) Halides: Synthesis of a
Platinum Gallane Complex and Oxidative Addition of Gallium Halides to Pt0
;
_journal_name_full 'Inorganic Chemistry'
_journal_page_first 8595
_journal_page_last 8597
_journal_paper_doi 10.1021/ic801293e
_journal_volume 47
_journal_year 2008
_chemical_formula_moiety 'C36 H66 Ga I3 P2 Pt, C H2 Cl2'
_chemical_formula_sum 'C37 H68 Cl2 Ga I3 P2 Pt'
_chemical_formula_weight 1291.26
_chemical_name_common
;
?
;
_chemical_name_systematic
; 
?
;
_space_group_IT_number 33
_symmetry_cell_setting orthorhombic
_symmetry_space_group_name_Hall 'P 2c -2n'
_symmetry_space_group_name_H-M 'P n a 21'
_atom_sites_solution_hydrogens geom
_atom_sites_solution_primary direct
_atom_sites_solution_secondary difmap
_audit_creation_method SHELXL-97
_cell_angle_alpha 90.00
_cell_angle_beta 90.00
_cell_angle_gamma 90.00
_cell_formula_units_Z 4
_cell_length_a 31.941(6)
_cell_length_b 10.668(2)
_cell_length_c 13.181(3)
_cell_measurement_reflns_used 8544
_cell_measurement_temperature 173(2)
_cell_measurement_theta_max 26.04
_cell_measurement_theta_min 2.46
_cell_volume 4491.4(16)
_computing_cell_refinement 'Saint-NT v. 6.45'
_computing_data_collection 'Smart-NT v. 5.63'
_computing_data_reduction 'Saint-NT v. 6.45'
_computing_molecular_graphics 'XP in ShelxTL-97'
_computing_publication_material 'XP in ShelxTL-97'
_computing_structure_refinement 'SHELXL-97 (Sheldrick, 1997)'
_computing_structure_solution 'SHELXS-97 (Sheldrick, 1990)'
_diffrn_ambient_temperature 171(2)
_diffrn_measured_fraction_theta_full 0.997
_diffrn_measured_fraction_theta_max 0.997
_diffrn_measurement_device_type 'CCD area detector'
_diffrn_measurement_method 'phi and omega scans'
_diffrn_radiation_monochromator graphite
_diffrn_radiation_source 'sealed tube'
_diffrn_radiation_type MoK\a
_diffrn_radiation_wavelength 0.71073
_diffrn_reflns_av_R_equivalents 0.0436
_diffrn_reflns_av_sigmaI/netI 0.0212
_diffrn_reflns_limit_h_max 39
_diffrn_reflns_limit_h_min -39
_diffrn_reflns_limit_k_max 13
_diffrn_reflns_limit_k_min -13
_diffrn_reflns_limit_l_max 16
_diffrn_reflns_limit_l_min -16
_diffrn_reflns_number 99069
_diffrn_reflns_theta_full 26.08
_diffrn_reflns_theta_max 26.08
_diffrn_reflns_theta_min 2.00
_exptl_absorpt_coefficient_mu 5.988
_exptl_absorpt_correction_T_max 0.34
_exptl_absorpt_correction_T_min 0.237
_exptl_absorpt_correction_type multi-scan
_exptl_absorpt_process_details 'SadAbs2.0 (Sheldrick 2000)'
_exptl_crystal_colour green
_exptl_crystal_density_diffrn 1.910
_exptl_crystal_density_method 'not measured'
_exptl_crystal_description block
_exptl_crystal_F_000 2488
_exptl_crystal_size_max 0.41
_exptl_crystal_size_mid 0.24
_exptl_crystal_size_min 0.18
_refine_diff_density_max 1.080
_refine_diff_density_min -0.894
_refine_diff_density_rms 0.087
_refine_ls_abs_structure_details 'Flack H D (1983), Acta Cryst. A39, 876-881'
_refine_ls_abs_structure_Flack 0.297(4)
_refine_ls_extinction_method none
_refine_ls_goodness_of_fit_ref 1.124
_refine_ls_hydrogen_treatment constr
_refine_ls_matrix_type full
_refine_ls_number_parameters 416
_refine_ls_number_reflns 8866
_refine_ls_number_restraints 368
_refine_ls_restrained_S_all 1.111
_refine_ls_R_factor_all 0.0236
_refine_ls_R_factor_gt 0.0229
_refine_ls_shift/su_max 0.002
_refine_ls_shift/su_mean 0.000
_refine_ls_structure_factor_coef Fsqd
_refine_ls_weighting_details 'calc w=1/[\s^2^(Fo^2^)+(0.0234P)^2^+6.0740P] where P=(Fo^2^+2Fc^2^)/3'
_refine_ls_weighting_scheme calc
_refine_ls_wR_factor_gt 0.0538
_refine_ls_wR_factor_ref 0.0541
_reflns_number_gt 8716
_reflns_number_total 8866
_reflns_threshold_expression >2sigma(I)
_cod_data_source_file ic801293e_si_002_3.cif
_cod_data_source_block test_kr
_cod_depositor_comments
;
The following automatic conversions were performed:
'_symmetry_cell_setting' value 'Orthorhombic' changed to 'orthorhombic'
according to '/home/saulius/struct/CIF-dictionaries/cif_core.dic'
dictionary named 'cif_core.dic' version 2.4.1 from 2010-06-29.

Automatic conversion script
Id: cif_fix_enum 1527 2010-12-29 10:47:43Z saulius 
;
_cod_original_cell_volume 4491.4(15)
_cod_original_sg_symbol_Hall P2c-2n
_cod_database_code 4306488

loop_
_symmetry_equiv_pos_as_xyz
'x, y, z'
'-x, -y, z+1/2'
'x+1/2, -y+1/2, z'
'-x+1/2, y+1/2, z+1/2'

loop_
_atom_site_label
_atom_site_type_symbol
_atom_site_fract_x
_atom_site_fract_y
_atom_site_fract_z
_atom_site_U_iso_or_equiv
_atom_site_adp_type
_atom_site_occupancy
_atom_site_symmetry_multiplicity
_atom_site_calc_flag
_atom_site_refinement_flags
_atom_site_disorder_assembly
_atom_site_disorder_group
I1 I 0.569709(10) 0.59008(4) 0.63048(3) 0.03988(9) Uani 1 1 d . . .
Ga1 Ga 0.668094(16) 0.69262(5) 0.34563(4) 0.02693(12) Uani 1 1 d . . .
I2 I 0.711583(13) 0.55753(5) 0.22531(3) 0.05299(12) Uani 1 1 d . . .
I3 I 0.684233(13) 0.91891(4) 0.29800(3) 0.05371(12) Uani 1 1 d . . .
Pt1 Pt 0.622919(5) 0.629303(14) 0.475487(16) 0.01981(4) Uani 1 1 d . . .
P1 P 0.56915(4) 0.61131(12) 0.35429(10) 0.0233(3) Uani 1 1 d . . .
P2 P 0.68092(4) 0.60598(11) 0.58271(9) 0.0202(2) Uani 1 1 d . . .
C1_1 C 0.56261(16) 0.4443(4) 0.3217(4) 0.0326(12) Uani 1 1 d D . .
H1A_1 H 0.5413 0.4399 0.2662 0.039 Uiso 1 1 calc R . .
C2_1 C 0.5463(2) 0.3640(5) 0.4090(5) 0.0546(18) Uani 1 1 d D . .
H2A_1 H 0.5670 0.3628 0.4648 0.066 Uiso 1 1 calc R . .
H2B_1 H 0.5199 0.4001 0.4355 0.066 Uiso 1 1 calc R . .
C3_1 C 0.5385(2) 0.2311(6) 0.3718(7) 0.073(2) Uani 1 1 d D . .
H3A_1 H 0.5176 0.2323 0.3162 0.088 Uiso 1 1 calc R . .
H3B_1 H 0.5271 0.1796 0.4278 0.088 Uiso 1 1 calc R . .
C4_1 C 0.5794(2) 0.1733(5) 0.3336(6) 0.061(2) Uani 1 1 d DU . .
H4A_1 H 0.5999 0.1693 0.3898 0.073 Uiso 1 1 calc R . .
H4B_1 H 0.5741 0.0869 0.3095 0.073 Uiso 1 1 calc R . .
C5_1 C 0.5969(2) 0.2510(5) 0.2484(5) 0.0464(15) Uani 1 1 d D . .
H5A_1 H 0.5776 0.2476 0.1898 0.056 Uiso 1 1 calc R . .
H5B_1 H 0.6241 0.2153 0.2268 0.056 Uiso 1 1 calc R . .
C6_1 C 0.60314(16) 0.3867(4) 0.2800(4) 0.0325(12) Uani 1 1 d D . .
H6A_1 H 0.6127 0.4361 0.2208 0.039 Uiso 1 1 calc R . .
H6B_1 H 0.6252 0.3911 0.3327 0.039 Uiso 1 1 calc R . .
C1_2 C 0.57874(15) 0.6842(4) 0.2263(4) 0.0273(10) Uani 1 1 d D . .
H1A_2 H 0.6092 0.6715 0.2118 0.033 Uiso 1 1 calc R . .
C2_2 C 0.55503(17) 0.6275(5) 0.1346(4) 0.0359(12) Uani 1 1 d D . .
H2A_2 H 0.5603 0.5361 0.1312 0.043 Uiso 1 1 calc R . .
H2B_2 H 0.5245 0.6405 0.1433 0.043 Uiso 1 1 calc R . .
C3_2 C 0.5695(2) 0.6894(6) 0.0366(4) 0.0439(15) Uani 1 1 d D . .
H3A_2 H 0.5995 0.6703 0.0256 0.053 Uiso 1 1 calc R . .
H3B_2 H 0.5536 0.6540 -0.0211 0.053 Uiso 1 1 calc R . .
C4_2 C 0.56363(19) 0.8293(6) 0.0387(4) 0.0436(14) Uani 1 1 d D . .
H4A_2 H 0.5334 0.8488 0.0431 0.052 Uiso 1 1 calc R . .
H4B_2 H 0.5745 0.8659 -0.0251 0.052 Uiso 1 1 calc R . .
C5_2 C 0.58641(18) 0.8878(5) 0.1288(4) 0.0390(13) Uani 1 1 d D . .
H5A_2 H 0.5805 0.9788 0.1313 0.047 Uiso 1 1 calc R . .
H5B_2 H 0.6170 0.8765 0.1206 0.047 Uiso 1 1 calc R . .
C6_2 C 0.57203(16) 0.8260(5) 0.2284(4) 0.0310(11) Uani 1 1 d D . .
H6A_2 H 0.5879 0.8624 0.2858 0.037 Uiso 1 1 calc R . .
H6B_2 H 0.5420 0.8440 0.2393 0.037 Uiso 1 1 calc R . .
C1_3 C 0.51717(15) 0.6612(5) 0.4015(4) 0.0321(12) Uani 1 1 d D . .
H1A_3 H 0.5119 0.6065 0.4617 0.039 Uiso 1 1 calc R . .
C2_3 C 0.51593(16) 0.7951(5) 0.4437(4) 0.0349(13) Uani 1 1 d D . .
H2A_3 H 0.5402 0.8087 0.4891 0.042 Uiso 1 1 calc R . .
H2B_3 H 0.5178 0.8559 0.3872 0.042 Uiso 1 1 calc R . .
C3_3 C 0.47556(15) 0.8163(6) 0.5023(4) 0.0428(14) Uani 1 1 d D . .
H3A_3 H 0.4751 0.7607 0.5625 0.051 Uiso 1 1 calc R . .
H3B_3 H 0.4746 0.9041 0.5265 0.051 Uiso 1 1 calc R . .
C4_3 C 0.43754(18) 0.7901(7) 0.4372(5) 0.0581(19) Uani 1 1 d D . .
H4A_3 H 0.4360 0.8529 0.3820 0.070 Uiso 1 1 calc R . .
H4B_3 H 0.4119 0.7983 0.4790 0.070 Uiso 1 1 calc R . .
C5_3 C 0.43925(16) 0.6590(7) 0.3913(5) 0.0577(19) Uani 1 1 d D . .
H5A_3 H 0.4150 0.6472 0.3456 0.069 Uiso 1 1 calc R . .
H5B_3 H 0.4372 0.5961 0.4463 0.069 Uiso 1 1 calc R . .
C6_3 C 0.47987(16) 0.6374(6) 0.3314(5) 0.0466(15) Uani 1 1 d D . .
H6A_3 H 0.4807 0.5502 0.3057 0.056 Uiso 1 1 calc R . .
H6B_3 H 0.4810 0.6950 0.2726 0.056 Uiso 1 1 calc R . .
C1_4 C 0.67343(15) 0.6736(4) 0.7099(4) 0.0262(10) Uani 1 1 d D . .
H1A_4 H 0.6485 0.6281 0.7372 0.031 Uiso 1 1 calc R . .
C2_4 C 0.65990(18) 0.8115(5) 0.7104(4) 0.0357(12) Uani 1 1 d D . .
H2A_4 H 0.6838 0.8654 0.6911 0.043 Uiso 1 1 calc R . .
H2B_4 H 0.6372 0.8246 0.6603 0.043 Uiso 1 1 calc R . .
C3_4 C 0.6445(2) 0.8473(5) 0.8162(4) 0.0444(14) Uani 1 1 d D . .
H3A_4 H 0.6376 0.9378 0.8173 0.053 Uiso 1 1 calc R . .
H3B_4 H 0.6186 0.8002 0.8315 0.053 Uiso 1 1 calc R . .
C4_4 C 0.6769(2) 0.8200(6) 0.8975(4) 0.0469(15) Uani 1 1 d D . .
H4A_4 H 0.6649 0.8392 0.9650 0.056 Uiso 1 1 calc R . .
H4B_4 H 0.7016 0.8744 0.8871 0.056 Uiso 1 1 calc R . .
C5_4 C 0.69040(18) 0.6828(6) 0.8943(4) 0.0421(14) Uani 1 1 d D . .
H5A_4 H 0.6662 0.6285 0.9104 0.050 Uiso 1 1 calc R . .
H5B_4 H 0.7123 0.6680 0.9460 0.050 Uiso 1 1 calc R . .
C6_4 C 0.70755(16) 0.6489(5) 0.7885(4) 0.0332(11) Uani 1 1 d D . .
H6A_4 H 0.7326 0.7003 0.7732 0.040 Uiso 1 1 calc R . .
H6B_4 H 0.7158 0.5595 0.7869 0.040 Uiso 1 1 calc R . .
C1_5 C 0.73231(13) 0.6615(4) 0.5307(4) 0.0235(10) Uani 1 1 d D . .
H1A_5 H 0.7313 0.6432 0.4564 0.028 Uiso 1 1 calc R . .
C2_5 C 0.73734(15) 0.8035(4) 0.5391(4) 0.0294(11) Uani 1 1 d D . .
H2A_5 H 0.7403 0.8273 0.6113 0.035 Uiso 1 1 calc R . .
H2B_5 H 0.7120 0.8451 0.5119 0.035 Uiso 1 1 calc R . .
C3_5 C 0.77612(14) 0.8482(4) 0.4795(5) 0.0372(11) Uani 1 1 d D . .
H3A_5 H 0.7718 0.8318 0.4064 0.045 Uiso 1 1 calc R . .
H3B_5 H 0.7794 0.9398 0.4886 0.045 Uiso 1 1 calc R . .
C4_5 C 0.81576(15) 0.7829(5) 0.5142(5) 0.0420(14) Uani 1 1 d D . .
H4A_5 H 0.8394 0.8087 0.4703 0.050 Uiso 1 1 calc R . .
H4B_5 H 0.8223 0.8086 0.5846 0.050 Uiso 1 1 calc R . .
C5_5 C 0.81088(15) 0.6435(5) 0.5099(5) 0.0380(13) Uani 1 1 d D . .
H5A_5 H 0.8364 0.6037 0.5377 0.046 Uiso 1 1 calc R . .
H5B_5 H 0.8081 0.6173 0.4381 0.046 Uiso 1 1 calc R . .
C6_5 C 0.77235(14) 0.5962(5) 0.5699(4) 0.0319(11) Uani 1 1 d D . .
H6A_5 H 0.7696 0.5044 0.5617 0.038 Uiso 1 1 calc R . .
H6B_5 H 0.7761 0.6145 0.6430 0.038 Uiso 1 1 calc R . .
C1_6 C 0.69068(15) 0.4378(4) 0.6070(3) 0.0254(10) Uani 1 1 d D . .
H1A_6 H 0.7185 0.4320 0.6413 0.030 Uiso 1 1 calc R . .
C2_6 C 0.69436(18) 0.3651(4) 0.5065(4) 0.0339(12) Uani 1 1 d D . .
H2A_6 H 0.6671 0.3675 0.4706 0.041 Uiso 1 1 calc R . .
H2B_6 H 0.7155 0.4061 0.4627 0.041 Uiso 1 1 calc R . .
C3_6 C 0.70694(19) 0.2293(5) 0.5242(4) 0.0417(13) Uani 1 1 d D . .
H3A_6 H 0.7356 0.2263 0.5530 0.050 Uiso 1 1 calc R . .
H3B_6 H 0.7072 0.1840 0.4586 0.050 Uiso 1 1 calc R . .
C4_6 C 0.6766(2) 0.1651(5) 0.5965(5) 0.0510(16) Uani 1 1 d D . .
H4A_6 H 0.6488 0.1582 0.5637 0.061 Uiso 1 1 calc R . .
H4B_6 H 0.6867 0.0792 0.6110 0.061 Uiso 1 1 calc R . .
C5_6 C 0.67220(19) 0.2366(5) 0.6954(4) 0.0428(14) Uani 1 1 d D . .
H5A_6 H 0.6993 0.2358 0.7318 0.051 Uiso 1 1 calc R . .
H5B_6 H 0.6512 0.1945 0.7388 0.051 Uiso 1 1 calc R . .
C6_6 C 0.65878(16) 0.3722(5) 0.6768(4) 0.0345(12) Uani 1 1 d D . .
H6A_6 H 0.6570 0.4174 0.7423 0.041 Uiso 1 1 calc R . .
H6B_6 H 0.6307 0.3737 0.6449 0.041 Uiso 1 1 calc R . .
C61 C 0.4355(4) 0.9878(8) 0.1388(9) 0.128(5) Uani 1 1 d D . .
H61A H 0.4063 1.0120 0.1551 0.153 Uiso 1 1 calc R . .
H61B H 0.4427 1.0252 0.0723 0.153 Uiso 1 1 calc R . .
Cl1 Cl 0.43817(8) 0.8277(3) 0.1291(2) 0.0998(8) Uani 1 1 d D . .
Cl2 Cl 0.46892(10) 1.0499(2) 0.2315(3) 0.1120(9) Uani 1 1 d D . .

loop_
_atom_site_aniso_label
_atom_site_aniso_U_11
_atom_site_aniso_U_22
_atom_site_aniso_U_33
_atom_site_aniso_U_23
_atom_site_aniso_U_13
_atom_site_aniso_U_12
I1 0.02264(16) 0.0658(3) 0.03114(18) 0.01288(18) 0.00698(14) -0.00018(16)
Ga1 0.0215(2) 0.0363(3) 0.0229(3) 0.0029(2) 0.0016(2) -0.0067(2)
I2 0.0418(2) 0.0735(3) 0.0437(2) -0.0204(2) 0.01896(18) -0.0095(2)
I3 0.0499(2) 0.0509(2) 0.0603(3) 0.0276(2) -0.0150(2) -0.02246(19)
Pt1 0.01683(7) 0.02058(7) 0.02202(8) 0.00079(8) 0.00196(7) -0.00049(6)
P1 0.0191(6) 0.0242(6) 0.0267(7) -0.0040(5) -0.0009(5) 0.0006(5)
P2 0.0198(6) 0.0199(6) 0.0209(6) -0.0004(5) -0.0001(5) 0.0007(4)
C1_1 0.031(3) 0.020(2) 0.047(3) -0.005(2) -0.003(2) -0.001(2)
C2_1 0.062(4) 0.031(3) 0.071(5) -0.002(3) 0.031(4) -0.010(3)
C3_1 0.077(5) 0.033(3) 0.110(7) -0.008(4) 0.041(5) -0.016(3)
C4_1 0.094(5) 0.018(3) 0.070(4) -0.006(3) 0.012(4) -0.013(3)
C5_1 0.060(4) 0.033(3) 0.047(4) -0.013(3) -0.003(3) 0.005(3)
C6_1 0.033(3) 0.030(3) 0.034(3) -0.007(2) -0.001(2) 0.001(2)
C1_2 0.025(2) 0.036(3) 0.021(2) 0.000(2) -0.0021(19) 0.000(2)
C2_2 0.034(3) 0.041(3) 0.032(3) -0.008(2) -0.011(2) 0.001(2)
C3_2 0.047(3) 0.062(4) 0.022(3) -0.010(3) -0.006(2) 0.001(3)
C4_2 0.044(3) 0.057(4) 0.030(3) 0.007(3) -0.005(3) 0.006(3)
C5_2 0.040(3) 0.041(3) 0.036(3) 0.009(3) 0.000(3) 0.003(2)
C6_2 0.031(3) 0.032(3) 0.030(3) -0.002(2) -0.004(2) 0.006(2)
C1_3 0.023(2) 0.037(3) 0.037(3) -0.006(2) 0.003(2) 0.000(2)
C2_3 0.031(3) 0.036(3) 0.037(3) -0.009(2) 0.005(2) 0.007(2)
C3_3 0.031(3) 0.054(3) 0.044(4) -0.010(3) 0.011(2) 0.012(2)
C4_3 0.029(3) 0.087(6) 0.059(4) 0.002(4) 0.007(3) 0.017(3)
C5_3 0.019(3) 0.093(6) 0.062(4) -0.010(4) -0.006(3) 0.002(3)
C6_3 0.023(3) 0.062(4) 0.055(4) -0.017(3) -0.007(3) 0.011(3)
C1_4 0.025(2) 0.027(2) 0.027(2) 0.001(2) 0.004(2) 0.0017(19)
C2_4 0.050(3) 0.024(3) 0.033(3) -0.003(2) 0.007(2) 0.006(2)
C3_4 0.055(4) 0.037(3) 0.041(3) -0.008(3) 0.009(3) 0.012(3)
C4_4 0.060(4) 0.050(4) 0.031(3) -0.012(3) 0.006(3) -0.001(3)
C5_4 0.040(3) 0.057(4) 0.028(3) -0.008(3) -0.004(2) -0.001(3)
C6_4 0.030(3) 0.033(3) 0.036(3) 0.004(2) -0.003(2) 0.001(2)
C1_5 0.017(2) 0.030(3) 0.024(2) 0.000(2) -0.0016(18) -0.0016(19)
C2_5 0.028(2) 0.031(3) 0.029(3) 0.001(2) -0.006(2) 0.000(2)
C3_5 0.033(2) 0.034(3) 0.045(3) 0.003(3) 0.005(3) -0.006(2)
C4_5 0.022(2) 0.046(3) 0.058(4) 0.003(3) 0.000(2) -0.007(2)
C5_5 0.026(3) 0.039(3) 0.048(3) 0.000(2) 0.002(2) 0.007(2)
C6_5 0.021(2) 0.037(3) 0.038(3) 0.007(2) 0.000(2) -0.001(2)
C1_6 0.026(2) 0.023(2) 0.028(3) 0.0016(19) -0.0034(19) 0.0026(19)
C2_6 0.044(3) 0.023(2) 0.034(3) -0.006(2) -0.001(2) 0.003(2)
C3_6 0.053(3) 0.025(3) 0.047(3) -0.006(2) -0.002(3) 0.008(2)
C4_6 0.055(4) 0.030(3) 0.068(4) 0.004(3) -0.008(3) 0.003(3)
C5_6 0.050(3) 0.025(3) 0.053(4) 0.013(3) 0.005(3) 0.004(2)
C6_6 0.033(3) 0.031(3) 0.040(3) 0.004(2) 0.004(2) -0.002(2)
C61 0.104(8) 0.098(8) 0.180(12) 0.065(9) -0.060(9) -0.003(6)
Cl1 0.0826(16) 0.108(2) 0.1084(19) -0.0187(17) -0.0249(15) 0.0086(14)
Cl2 0.116(2) 0.0673(15) 0.153(3) -0.0022(16) -0.003(2) -0.0113(14)

loop_
_atom_type_symbol
_atom_type_description
_atom_type_scat_dispersion_real
_atom_type_scat_dispersion_imag
_atom_type_scat_source
C C 0.0033 0.0016 'International Tables Vol C Tables 4.2.6.8 and 6.1.1.4'
H H 0.0000 0.0000 'International Tables Vol C Tables 4.2.6.8 and 6.1.1.4'
P P 0.1023 0.0942 'International Tables Vol C Tables 4.2.6.8 and 6.1.1.4'
Ga Ga 0.2307 1.6083 'International Tables Vol C Tables 4.2.6.8 and 6.1.1.4'
I I -0.4742 1.8119 'International Tables Vol C Tables 4.2.6.8 and 6.1.1.4'
Pt Pt -1.7033 8.3905 'International Tables Vol C Tables 4.2.6.8 and 6.1.1.4'
Cl Cl 0.1484 0.1585 'International Tables Vol C Tables 4.2.6.8 and 6.1.1.4'

loop_
_geom_angle_atom_site_label_1
_geom_angle_atom_site_label_2
_geom_angle_atom_site_label_3
_geom_angle
_geom_angle_site_symmetry_1
_geom_angle_site_symmetry_3
_geom_angle_publ_flag
Pt1 Ga1 I3 125.39(3) . . ?
Pt1 Ga1 I2 128.84(3) . . ?
I3 Ga1 I2 105.77(3) . . ?
Ga1 Pt1 P2 89.10(4) . . ?
Ga1 Pt1 P1 88.68(4) . . ?
P2 Pt1 P1 167.86(4) . . ?
Ga1 Pt1 I1 172.149(19) . . ?
P2 Pt1 I1 91.43(3) . . ?
P1 Pt1 I1 92.40(4) . . ?
C1_1 P1 C1_3 104.7(2) . . ?
C1_1 P1 C1_2 102.1(2) . . ?
C1_3 P1 C1_2 109.2(2) . . ?
C1_1 P1 Pt1 108.62(18) . . ?
C1_3 P1 Pt1 113.76(17) . . ?
C1_2 P1 Pt1 117.12(15) . . ?
C1_4 P2 C1_6 104.2(2) . . ?
C1_4 P2 C1_5 108.8(2) . . ?
C1_6 P2 C1_5 102.8(2) . . ?
C1_4 P2 Pt1 113.88(15) . . ?
C1_6 P2 Pt1 109.92(16) . . ?
C1_5 P2 Pt1 115.99(15) . . ?
C2_1 C1_1 C6_1 109.5(4) . . ?
C2_1 C1_1 P1 113.9(4) . . ?
C6_1 C1_1 P1 112.0(3) . . ?
C2_1 C1_1 H1A_1 107.0 . . ?
C6_1 C1_1 H1A_1 107.0 . . ?
P1 C1_1 H1A_1 107.0 . . ?
C3_1 C2_1 C1_1 109.6(5) . . ?
C3_1 C2_1 H2A_1 109.7 . . ?
C1_1 C2_1 H2A_1 109.7 . . ?
C3_1 C2_1 H2B_1 109.7 . . ?
C1_1 C2_1 H2B_1 109.7 . . ?
H2A_1 C2_1 H2B_1 108.2 . . ?
C2_1 C3_1 C4_1 110.0(5) . . ?
C2_1 C3_1 H3A_1 109.7 . . ?
C4_1 C3_1 H3A_1 109.7 . . ?
C2_1 C3_1 H3B_1 109.7 . . ?
C4_1 C3_1 H3B_1 109.7 . . ?
H3A_1 C3_1 H3B_1 108.2 . . ?
C5_1 C4_1 C3_1 110.0(6) . . ?
C5_1 C4_1 H4A_1 109.7 . . ?
C3_1 C4_1 H4A_1 109.7 . . ?
C5_1 C4_1 H4B_1 109.7 . . ?
C3_1 C4_1 H4B_1 109.7 . . ?
H4A_1 C4_1 H4B_1 108.2 . . ?
C4_1 C5_1 C6_1 111.6(5) . . ?
C4_1 C5_1 H5A_1 109.3 . . ?
C6_1 C5_1 H5A_1 109.3 . . ?
C4_1 C5_1 H5B_1 109.3 . . ?
C6_1 C5_1 H5B_1 109.3 . . ?
H5A_1 C5_1 H5B_1 108.0 . . ?
C5_1 C6_1 C1_1 111.7(4) . . ?
C5_1 C6_1 H6A_1 109.3 . . ?
C1_1 C6_1 H6A_1 109.3 . . ?
C5_1 C6_1 H6B_1 109.3 . . ?
C1_1 C6_1 H6B_1 109.3 . . ?
H6A_1 C6_1 H6B_1 107.9 . . ?
C6_2 C1_2 C2_2 109.4(4) . . ?
C6_2 C1_2 P1 111.7(3) . . ?
C2_2 C1_2 P1 117.3(3) . . ?
C6_2 C1_2 H1A_2 105.9 . . ?
C2_2 C1_2 H1A_2 105.9 . . ?
P1 C1_2 H1A_2 105.9 . . ?
C3_2 C2_2 C1_2 110.1(4) . . ?
C3_2 C2_2 H2A_2 109.6 . . ?
C1_2 C2_2 H2A_2 109.6 . . ?
C3_2 C2_2 H2B_2 109.6 . . ?
C1_2 C2_2 H2B_2 109.6 . . ?
H2A_2 C2_2 H2B_2 108.2 . . ?
C4_2 C3_2 C2_2 112.1(5) . . ?
C4_2 C3_2 H3A_2 109.2 . . ?
C2_2 C3_2 H3A_2 109.2 . . ?
C4_2 C3_2 H3B_2 109.2 . . ?
C2_2 C3_2 H3B_2 109.2 . . ?
H3A_2 C3_2 H3B_2 107.9 . . ?
C3_2 C4_2 C5_2 111.1(5) . . ?
C3_2 C4_2 H4A_2 109.4 . . ?
C5_2 C4_2 H4A_2 109.4 . . ?
C3_2 C4_2 H4B_2 109.4 . . ?
C5_2 C4_2 H4B_2 109.4 . . ?
H4A_2 C4_2 H4B_2 108.0 . . ?
C4_2 C5_2 C6_2 110.3(4) . . ?
C4_2 C5_2 H5A_2 109.6 . . ?
C6_2 C5_2 H5A_2 109.6 . . ?
C4_2 C5_2 H5B_2 109.6 . . ?
C6_2 C5_2 H5B_2 109.6 . . ?
H5A_2 C5_2 H5B_2 108.1 . . ?
C1_2 C6_2 C5_2 111.5(4) . . ?
C1_2 C6_2 H6A_2 109.3 . . ?
C5_2 C6_2 H6A_2 109.3 . . ?
C1_2 C6_2 H6B_2 109.3 . . ?
C5_2 C6_2 H6B_2 109.3 . . ?
H6A_2 C6_2 H6B_2 108.0 . . ?
C6_3 C1_3 C2_3 110.7(4) . . ?
C6_3 C1_3 P1 116.6(4) . . ?
C2_3 C1_3 P1 114.4(3) . . ?
C6_3 C1_3 H1A_3 104.5 . . ?
C2_3 C1_3 H1A_3 104.5 . . ?
P1 C1_3 H1A_3 104.5 . . ?
C3_3 C2_3 C1_3 110.2(4) . . ?
C3_3 C2_3 H2A_3 109.6 . . ?
C1_3 C2_3 H2A_3 109.6 . . ?
C3_3 C2_3 H2B_3 109.6 . . ?
C1_3 C2_3 H2B_3 109.6 . . ?
H2A_3 C2_3 H2B_3 108.1 . . ?
C4_3 C3_3 C2_3 111.4(5) . . ?
C4_3 C3_3 H3A_3 109.3 . . ?
C2_3 C3_3 H3A_3 109.3 . . ?
C4_3 C3_3 H3B_3 109.3 . . ?
C2_3 C3_3 H3B_3 109.3 . . ?
H3A_3 C3_3 H3B_3 108.0 . . ?
C3_3 C4_3 C5_3 111.4(5) . . ?
C3_3 C4_3 H4A_3 109.3 . . ?
C5_3 C4_3 H4A_3 109.3 . . ?
C3_3 C4_3 H4B_3 109.3 . . ?
C5_3 C4_3 H4B_3 109.3 . . ?
H4A_3 C4_3 H4B_3 108.0 . . ?
C4_3 C5_3 C6_3 111.8(5) . . ?
C4_3 C5_3 H5A_3 109.3 . . ?
C6_3 C5_3 H5A_3 109.3 . . ?
C4_3 C5_3 H5B_3 109.3 . . ?
C6_3 C5_3 H5B_3 109.3 . . ?
H5A_3 C5_3 H5B_3 107.9 . . ?
C1_3 C6_3 C5_3 108.8(5) . . ?
C1_3 C6_3 H6A_3 109.9 . . ?
C5_3 C6_3 H6A_3 109.9 . . ?
C1_3 C6_3 H6B_3 109.9 . . ?
C5_3 C6_3 H6B_3 109.9 . . ?
H6A_3 C6_3 H6B_3 108.3 . . ?
C6_4 C1_4 C2_4 111.4(4) . . ?
C6_4 C1_4 P2 117.2(3) . . ?
C2_4 C1_4 P2 114.6(3) . . ?
C6_4 C1_4 H1A_4 103.9 . . ?
C2_4 C1_4 H1A_4 103.9 . . ?
P2 C1_4 H1A_4 103.9 . . ?
C3_4 C2_4 C1_4 109.5(4) . . ?
C3_4 C2_4 H2A_4 109.8 . . ?
C1_4 C2_4 H2A_4 109.8 . . ?
C3_4 C2_4 H2B_4 109.8 . . ?
C1_4 C2_4 H2B_4 109.8 . . ?
H2A_4 C2_4 H2B_4 108.2 . . ?
C4_4 C3_4 C2_4 112.2(5) . . ?
C4_4 C3_4 H3A_4 109.2 . . ?
C2_4 C3_4 H3A_4 109.2 . . ?
C4_4 C3_4 H3B_4 109.2 . . ?
C2_4 C3_4 H3B_4 109.2 . . ?
H3A_4 C3_4 H3B_4 107.9 . . ?
C3_4 C4_4 C5_4 111.0(5) . . ?
C3_4 C4_4 H4A_4 109.4 . . ?
C5_4 C4_4 H4A_4 109.4 . . ?
C3_4 C4_4 H4B_4 109.4 . . ?
C5_4 C4_4 H4B_4 109.4 . . ?
H4A_4 C4_4 H4B_4 108.0 . . ?
C4_4 C5_4 C6_4 110.5(5) . . ?
C4_4 C5_4 H5A_4 109.5 . . ?
C6_4 C5_4 H5A_4 109.5 . . ?
C4_4 C5_4 H5B_4 109.5 . . ?
C6_4 C5_4 H5B_4 109.5 . . ?
H5A_4 C5_4 H5B_4 108.1 . . ?
C1_4 C6_4 C5_4 108.6(4) . . ?
C1_4 C6_4 H6A_4 110.0 . . ?
C5_4 C6_4 H6A_4 110.0 . . ?
C1_4 C6_4 H6B_4 110.0 . . ?
C5_4 C6_4 H6B_4 110.0 . . ?
H6A_4 C6_4 H6B_4 108.3 . . ?
C2_5 C1_5 C6_5 109.6(4) . . ?
C2_5 C1_5 P2 112.3(3) . . ?
C6_5 C1_5 P2 117.4(3) . . ?
C2_5 C1_5 H1A_5 105.5 . . ?
C6_5 C1_5 H1A_5 105.5 . . ?
P2 C1_5 H1A_5 105.5 . . ?
C1_5 C2_5 C3_5 110.8(4) . . ?
C1_5 C2_5 H2A_5 109.5 . . ?
C3_5 C2_5 H2A_5 109.5 . . ?
C1_5 C2_5 H2B_5 109.5 . . ?
C3_5 C2_5 H2B_5 109.5 . . ?
H2A_5 C2_5 H2B_5 108.1 . . ?
C4_5 C3_5 C2_5 112.0(4) . . ?
C4_5 C3_5 H3A_5 109.2 . . ?
C2_5 C3_5 H3A_5 109.2 . . ?
C4_5 C3_5 H3B_5 109.2 . . ?
C2_5 C3_5 H3B_5 109.2 . . ?
H3A_5 C3_5 H3B_5 107.9 . . ?
C5_5 C4_5 C3_5 111.0(4) . . ?
C5_5 C4_5 H4A_5 109.4 . . ?
C3_5 C4_5 H4A_5 109.4 . . ?
C5_5 C4_5 H4B_5 109.4 . . ?
C3_5 C4_5 H4B_5 109.4 . . ?
H4A_5 C4_5 H4B_5 108.0 . . ?
C4_5 C5_5 C6_5 112.8(4) . . ?
C4_5 C5_5 H5A_5 109.0 . . ?
C6_5 C5_5 H5A_5 109.0 . . ?
C4_5 C5_5 H5B_5 109.0 . . ?
C6_5 C5_5 H5B_5 109.0 . . ?
H5A_5 C5_5 H5B_5 107.8 . . ?
C1_5 C6_5 C5_5 109.9(4) . . ?
C1_5 C6_5 H6A_5 109.7 . . ?
C5_5 C6_5 H6A_5 109.7 . . ?
C1_5 C6_5 H6B_5 109.7 . . ?
C5_5 C6_5 H6B_5 109.7 . . ?
H6A_5 C6_5 H6B_5 108.2 . . ?
C2_6 C1_6 C6_6 109.6(4) . . ?
C2_6 C1_6 P2 110.7(3) . . ?
C6_6 C1_6 P2 115.6(3) . . ?
C2_6 C1_6 H1A_6 106.8 . . ?
C6_6 C1_6 H1A_6 106.8 . . ?
P2 C1_6 H1A_6 106.8 . . ?
C3_6 C2_6 C1_6 111.6(4) . . ?
C3_6 C2_6 H2A_6 109.3 . . ?
C1_6 C2_6 H2A_6 109.3 . . ?
C3_6 C2_6 H2B_6 109.3 . . ?
C1_6 C2_6 H2B_6 109.3 . . ?
H2A_6 C2_6 H2B_6 108.0 . . ?
C2_6 C3_6 C4_6 110.9(5) . . ?
C2_6 C3_6 H3A_6 109.5 . . ?
C4_6 C3_6 H3A_6 109.5 . . ?
C2_6 C3_6 H3B_6 109.5 . . ?
C4_6 C3_6 H3B_6 109.5 . . ?
H3A_6 C3_6 H3B_6 108.1 . . ?
C5_6 C4_6 C3_6 111.7(5) . . ?
C5_6 C4_6 H4A_6 109.3 . . ?
C3_6 C4_6 H4A_6 109.3 . . ?
C5_6 C4_6 H4B_6 109.3 . . ?
C3_6 C4_6 H4B_6 109.3 . . ?
H4A_6 C4_6 H4B_6 107.9 . . ?
C4_6 C5_6 C6_6 111.4(5) . . ?
C4_6 C5_6 H5A_6 109.3 . . ?
C6_6 C5_6 H5A_6 109.3 . . ?
C4_6 C5_6 H5B_6 109.3 . . ?
C6_6 C5_6 H5B_6 109.3 . . ?
H5A_6 C5_6 H5B_6 108.0 . . ?
C5_6 C6_6 C1_6 109.9(4) . . ?
C5_6 C6_6 H6A_6 109.7 . . ?
C1_6 C6_6 H6A_6 109.7 . . ?
C5_6 C6_6 H6B_6 109.7 . . ?
C1_6 C6_6 H6B_6 109.7 . . ?
H6A_6 C6_6 H6B_6 108.2 . . ?
Cl1 C61 Cl2 113.4(5) . . ?
Cl1 C61 H61A 108.9 . . ?
Cl2 C61 H61A 108.9 . . ?
Cl1 C61 H61B 108.9 . . ?
Cl2 C61 H61B 108.9 . . ?
H61A C61 H61B 107.7 . . ?

loop_
_geom_bond_atom_site_label_1
_geom_bond_atom_site_label_2
_geom_bond_distance
_geom_bond_site_symmetry_2
_geom_bond_publ_flag
I1 Pt1 2.6902(5) . ?
Ga1 Pt1 2.3383(6) . ?
Ga1 I3 2.5472(8) . ?
Ga1 I2 2.5538(7) . ?
Pt1 P2 2.3435(12) . ?
Pt1 P1 2.3533(13) . ?
P1 C1_1 1.845(5) . ?
P1 C1_3 1.851(5) . ?
P1 C1_2 1.883(5) . ?
P2 C1_4 1.841(5) . ?
P2 C1_6 1.848(5) . ?
P2 C1_5 1.875(4) . ?
C1_1 C2_1 1.527(7) . ?
C1_1 C6_1 1.534(6) . ?
C1_1 H1A_1 1.0000 . ?
C2_1 C3_1 1.521(8) . ?
C2_1 H2A_1 0.9900 . ?
C2_1 H2B_1 0.9900 . ?
C3_1 C4_1 1.529(8) . ?
C3_1 H3A_1 0.9900 . ?
C3_1 H3B_1 0.9900 . ?
C4_1 C5_1 1.504(8) . ?
C4_1 H4A_1 0.9900 . ?
C4_1 H4B_1 0.9900 . ?
C5_1 C6_1 1.520(6) . ?
C5_1 H5A_1 0.9900 . ?
C5_1 H5B_1 0.9900 . ?
C6_1 H6A_1 0.9900 . ?
C6_1 H6B_1 0.9900 . ?
C1_2 C6_2 1.528(6) . ?
C1_2 C2_2 1.549(6) . ?
C1_2 H1A_2 1.0000 . ?
C2_2 C3_2 1.524(7) . ?
C2_2 H2A_2 0.9900 . ?
C2_2 H2B_2 0.9900 . ?
C3_2 C4_2 1.504(7) . ?
C3_2 H3A_2 0.9900 . ?
C3_2 H3B_2 0.9900 . ?
C4_2 C5_2 1.527(7) . ?
C4_2 H4A_2 0.9900 . ?
C4_2 H4B_2 0.9900 . ?
C5_2 C6_2 1.539(7) . ?
C5_2 H5A_2 0.9900 . ?
C5_2 H5B_2 0.9900 . ?
C6_2 H6A_2 0.9900 . ?
C6_2 H6B_2 0.9900 . ?
C1_3 C6_3 1.529(7) . ?
C1_3 C2_3 1.534(6) . ?
C1_3 H1A_3 1.0000 . ?
C2_3 C3_3 1.520(6) . ?
C2_3 H2A_3 0.9900 . ?
C2_3 H2B_3 0.9900 . ?
C3_3 C4_3 1.513(7) . ?
C3_3 H3A_3 0.9900 . ?
C3_3 H3B_3 0.9900 . ?
C4_3 C5_3 1.525(8) . ?
C4_3 H4A_3 0.9900 . ?
C4_3 H4B_3 0.9900 . ?
C5_3 C6_3 1.536(7) . ?
C5_3 H5A_3 0.9900 . ?
C5_3 H5B_3 0.9900 . ?
C6_3 H6A_3 0.9900 . ?
C6_3 H6B_3 0.9900 . ?
C1_4 C6_4 1.527(6) . ?
C1_4 C2_4 1.533(6) . ?
C1_4 H1A_4 1.0000 . ?
C2_4 C3_4 1.528(7) . ?
C2_4 H2A_4 0.9900 . ?
C2_4 H2B_4 0.9900 . ?
C3_4 C4_4 1.517(8) . ?
C3_4 H3A_4 0.9900 . ?
C3_4 H3B_4 0.9900 . ?
C4_4 C5_4 1.526(7) . ?
C4_4 H4A_4 0.9900 . ?
C4_4 H4B_4 0.9900 . ?
C5_4 C6_4 1.541(7) . ?
C5_4 H5A_4 0.9900 . ?
C5_4 H5B_4 0.9900 . ?
C6_4 H6A_4 0.9900 . ?
C6_4 H6B_4 0.9900 . ?
C1_5 C2_5 1.527(6) . ?
C1_5 C6_5 1.545(6) . ?
C1_5 H1A_5 1.0000 . ?
C2_5 C3_5 1.542(6) . ?
C2_5 H2A_5 0.9900 . ?
C2_5 H2B_5 0.9900 . ?
C3_5 C4_5 1.516(6) . ?
C3_5 H3A_5 0.9900 . ?
C3_5 H3B_5 0.9900 . ?
C4_5 C5_5 1.497(7) . ?
C4_5 H4A_5 0.9900 . ?
C4_5 H4B_5 0.9900 . ?
C5_5 C6_5 1.547(6) . ?
C5_5 H5A_5 0.9900 . ?
C5_5 H5B_5 0.9900 . ?
C6_5 H6A_5 0.9900 . ?
C6_5 H6B_5 0.9900 . ?
C1_6 C2_6 1.540(6) . ?
C1_6 C6_6 1.541(6) . ?
C1_6 H1A_6 1.0000 . ?
C2_6 C3_6 1.521(7) . ?
C2_6 H2A_6 0.9900 . ?
C2_6 H2B_6 0.9900 . ?
C3_6 C4_6 1.523(7) . ?
C3_6 H3A_6 0.9900 . ?
C3_6 H3B_6 0.9900 . ?
C4_6 C5_6 1.516(8) . ?
C4_6 H4A_6 0.9900 . ?
C4_6 H4B_6 0.9900 . ?
C5_6 C6_6 1.529(7) . ?
C5_6 H5A_6 0.9900 . ?
C5_6 H5B_6 0.9900 . ?
C6_6 H6A_6 0.9900 . ?
C6_6 H6B_6 0.9900 . ?
C61 Cl1 1.715(9) . ?
C61 Cl2 1.753(9) . ?
C61 H61A 0.9900 . ?
C61 H61B 0.9900 . ?

loop_
_geom_torsion_atom_site_label_1
_geom_torsion_atom_site_label_2
_geom_torsion_atom_site_label_3
_geom_torsion_atom_site_label_4
_geom_torsion
_geom_torsion_site_symmetry_1
_geom_torsion_site_symmetry_2
_geom_torsion_site_symmetry_3
_geom_torsion_site_symmetry_4
_geom_torsion_publ_flag
I3 Ga1 Pt1 P2 -96.93(4) . . . . ?
I2 Ga1 Pt1 P2 82.21(4) . . . . ?
I3 Ga1 Pt1 P1 95.00(4) . . . . ?
I2 Ga1 Pt1 P1 -85.86(4) . . . . ?
Ga1 Pt1 P1 C1_1 101.33(18) . . . . ?
P2 Pt1 P1 C1_1 21.8(3) . . . . ?
I1 Pt1 P1 C1_1 -86.45(18) . . . . ?
Ga1 Pt1 P1 C1_3 -142.5(2) . . . . ?
P2 Pt1 P1 C1_3 138.0(3) . . . . ?
I1 Pt1 P1 C1_3 29.7(2) . . . . ?
Ga1 Pt1 P1 C1_2 -13.53(17) . . . . ?
P2 Pt1 P1 C1_2 -93.1(3) . . . . ?
I1 Pt1 P1 C1_2 158.69(17) . . . . ?
Ga1 Pt1 P2 C1_4 134.42(17) . . . . ?
P1 Pt1 P2 C1_4 -146.1(3) . . . . ?
I1 Pt1 P2 C1_4 -37.74(17) . . . . ?
Ga1 Pt1 P2 C1_6 -109.15(16) . . . . ?
P1 Pt1 P2 C1_6 -29.7(3) . . . . ?
I1 Pt1 P2 C1_6 78.69(16) . . . . ?
Ga1 Pt1 P2 C1_5 6.93(17) . . . . ?
P1 Pt1 P2 C1_5 86.4(3) . . . . ?
I1 Pt1 P2 C1_5 -165.24(17) . . . . ?
C1_3 P1 C1_1 C2_1 -55.4(5) . . . . ?
C1_2 P1 C1_1 C2_1 -169.2(4) . . . . ?
Pt1 P1 C1_1 C2_1 66.5(5) . . . . ?
C1_3 P1 C1_1 C6_1 179.6(4) . . . . ?
C1_2 P1 C1_1 C6_1 65.8(4) . . . . ?
Pt1 P1 C1_1 C6_1 -58.5(4) . . . . ?
C6_1 C1_1 C2_1 C3_1 -58.6(7) . . . . ?
P1 C1_1 C2_1 C3_1 175.2(5) . . . . ?
C1_1 C2_1 C3_1 C4_1 61.0(9) . . . . ?
C2_1 C3_1 C4_1 C5_1 -59.3(9) . . . . ?
C3_1 C4_1 C5_1 C6_1 56.0(8) . . . . ?
C4_1 C5_1 C6_1 C1_1 -54.8(7) . . . . ?
C2_1 C1_1 C6_1 C5_1 55.5(6) . . . . ?
P1 C1_1 C6_1 C5_1 -177.1(4) . . . . ?
C1_1 P1 C1_2 C6_2 162.7(3) . . . . ?
C1_3 P1 C1_2 C6_2 52.2(4) . . . . ?
Pt1 P1 C1_2 C6_2 -78.9(4) . . . . ?
C1_1 P1 C1_2 C2_2 35.3(4) . . . . ?
C1_3 P1 C1_2 C2_2 -75.2(4) . . . . ?
Pt1 P1 C1_2 C2_2 153.7(3) . . . . ?
C6_2 C1_2 C2_2 C3_2 56.7(6) . . . . ?
P1 C1_2 C2_2 C3_2 -174.7(4) . . . . ?
C1_2 C2_2 C3_2 C4_2 -57.3(6) . . . . ?
C2_2 C3_2 C4_2 C5_2 56.8(7) . . . . ?
C3_2 C4_2 C5_2 C6_2 -55.4(6) . . . . ?
C2_2 C1_2 C6_2 C5_2 -57.3(5) . . . . ?
P1 C1_2 C6_2 C5_2 171.2(3) . . . . ?
C4_2 C5_2 C6_2 C1_2 56.7(6) . . . . ?
C1_1 P1 C1_3 C6_3 -54.4(5) . . . . ?
C1_2 P1 C1_3 C6_3 54.2(5) . . . . ?
Pt1 P1 C1_3 C6_3 -172.9(4) . . . . ?
C1_1 P1 C1_3 C2_3 174.1(4) . . . . ?
C1_2 P1 C1_3 C2_3 -77.2(4) . . . . ?
Pt1 P1 C1_3 C2_3 55.7(4) . . . . ?
C6_3 C1_3 C2_3 C3_3 59.0(6) . . . . ?
P1 C1_3 C2_3 C3_3 -166.7(4) . . . . ?
C1_3 C2_3 C3_3 C4_3 -56.4(7) . . . . ?
C2_3 C3_3 C4_3 C5_3 54.6(8) . . . . ?
C3_3 C4_3 C5_3 C6_3 -55.1(8) . . . . ?
C2_3 C1_3 C6_3 C5_3 -58.5(7) . . . . ?
P1 C1_3 C6_3 C5_3 168.4(5) . . . . ?
C4_3 C5_3 C6_3 C1_3 56.6(8) . . . . ?
C1_6 P2 C1_4 C6_4 53.1(4) . . . . ?
C1_5 P2 C1_4 C6_4 -56.0(4) . . . . ?
Pt1 P2 C1_4 C6_4 172.9(3) . . . . ?
C1_6 P2 C1_4 C2_4 -173.5(4) . . . . ?
C1_5 P2 C1_4 C2_4 77.3(4) . . . . ?
Pt1 P2 C1_4 C2_4 -53.8(4) . . . . ?
C6_4 C1_4 C2_4 C3_4 -57.7(6) . . . . ?
P2 C1_4 C2_4 C3_4 166.3(4) . . . . ?
C1_4 C2_4 C3_4 C4_4 55.1(7) . . . . ?
C2_4 C3_4 C4_4 C5_4 -55.4(7) . . . . ?
C3_4 C4_4 C5_4 C6_4 56.9(7) . . . . ?
C2_4 C1_4 C6_4 C5_4 59.7(6) . . . . ?
P2 C1_4 C6_4 C5_4 -165.6(4) . . . . ?
C4_4 C5_4 C6_4 C1_4 -58.7(6) . . . . ?
C1_4 P2 C1_5 C2_5 -50.0(4) . . . . ?
C1_6 P2 C1_5 C2_5 -160.1(3) . . . . ?
Pt1 P2 C1_5 C2_5 80.0(3) . . . . ?
C1_4 P2 C1_5 C6_5 78.4(4) . . . . ?
C1_6 P2 C1_5 C6_5 -31.6(4) . . . . ?
Pt1 P2 C1_5 C6_5 -151.6(3) . . . . ?
C6_5 C1_5 C2_5 C3_5 57.4(5) . . . . ?
P2 C1_5 C2_5 C3_5 -170.2(4) . . . . ?
C1_5 C2_5 C3_5 C4_5 -56.4(6) . . . . ?
C2_5 C3_5 C4_5 C5_5 54.2(7) . . . . ?
C3_5 C4_5 C5_5 C6_5 -54.6(7) . . . . ?
C2_5 C1_5 C6_5 C5_5 -56.8(6) . . . . ?
P2 C1_5 C6_5 C5_5 173.5(4) . . . . ?
C4_5 C5_5 C6_5 C1_5 56.3(6) . . . . ?
C1_4 P2 C1_6 C2_6 175.7(3) . . . . ?
C1_5 P2 C1_6 C2_6 -70.8(4) . . . . ?
Pt1 P2 C1_6 C2_6 53.3(4) . . . . ?
C1_4 P2 C1_6 C6_6 50.3(4) . . . . ?
C1_5 P2 C1_6 C6_6 163.9(4) . . . . ?
Pt1 P2 C1_6 C6_6 -72.0(4) . . . . ?
C6_6 C1_6 C2_6 C3_6 -57.3(6) . . . . ?
P2 C1_6 C2_6 C3_6 174.0(4) . . . . ?
C1_6 C2_6 C3_6 C4_6 55.5(6) . . . . ?
C2_6 C3_6 C4_6 C5_6 -54.5(7) . . . . ?
C3_6 C4_6 C5_6 C6_6 56.1(7) . . . . ?
C4_6 C5_6 C6_6 C1_6 -57.6(6) . . . . ?
C2_6 C1_6 C6_6 C5_6 57.6(6) . . . . ?
P2 C1_6 C6_6 C5_6 -176.5(4) . . . . ?
